data_7236914
loop_
_publ_author_name
'Huang, Qiuyi'
'Yu, Tao'
'Xie, Zongliang'
'Li, Wenlang'
'Wang, Leyu'
'Liu, Siwei'
'Zhang, Yi'
'Chi, Zhenguo'
'Xu, Jiarui'
'Aldred, Matthew P.'

_publ_section_title
;
 Hydrogen bonding-assisted loosely packed crystals of a
 diaminomaleonitrile-modified tetraphenylethene compound and their photo-
 and mechano-responsive properties
;
_journal_issue 45
_journal_name_full 'Journal of Materials Chemistry C'
_journal_page_first 11867
_journal_paper_doi 10.1039/C7TC03404K
_journal_volume 5
_journal_year 2017
_chemical_formula_moiety '2(C31 H22 N4), C H2 Cl2'
_chemical_formula_sum 'C63 H46 Cl2 N8'
_chemical_formula_weight 986.03
_space_group_crystal_system triclinic
_space_group_IT_number 2
_space_group_name_Hall '-P 1'
_space_group_name_H-M_alt 'P -1'
_symmetry_Int_Tables_number 2
_audit_creation_date 2014-10-06
_audit_creation_method
;
Olex2 1.2
(compiled 2014.09.19 svn.r3010 for OlexSys, GUI svn.r4874)
;
_audit_update_record
;
2017-07-03 deposited with the CCDC.
2017-10-31 downloaded from the CCDC.
;
_cell_angle_alpha 97.986(3)
_cell_angle_beta 100.725(3)
_cell_angle_gamma 112.276(3)
_cell_formula_units_Z 2
_cell_length_a 10.5762(4)
_cell_length_b 13.3993(4)
_cell_length_c 21.7435(6)
_cell_measurement_reflns_used 9027
_cell_measurement_temperature 293(2)
_cell_measurement_theta_max 60.7190
_cell_measurement_theta_min 3.6490
_cell_volume 2726.21(18)
_computing_cell_refinement
;
CrysAlisPro, Agilent Technologies,
Version 1.171.36.28 (release 01-02-2013 CrysAlis171 .NET)
(compiled Feb  1 2013,16:14:44)
;
_computing_data_collection
;
CrysAlisPro, Agilent Technologies,
Version 1.171.36.28 (release 01-02-2013 CrysAlis171 .NET)
(compiled Feb  1 2013,16:14:44)
;
_computing_data_reduction
;
CrysAlisPro, Agilent Technologies,
Version 1.171.36.28 (release 01-02-2013 CrysAlis171 .NET)
(compiled Feb  1 2013,16:14:44)
;
_computing_molecular_graphics 'Olex2 (Dolomanov et al., 2009)'
_computing_publication_material 'Olex2 (Dolomanov et al., 2009)'
_computing_structure_refinement 'olex2.refine (Bourhis et al., 2013)'
_diffrn_ambient_temperature 293(2)
_diffrn_detector_area_resol_mean 16.0855
_diffrn_measured_fraction_theta_full 0.9879
_diffrn_measured_fraction_theta_max 0.9879
_diffrn_measurement_details
;
#__ type_ start__ end____ width___ exp.time_
  1 omega -106.00  -69.00   1.0000    8.8800
omega____ theta____ kappa____ phi______ frames
    -      -35.3849 -179.0000  -30.0000 37

#__ type_ start__ end____ width___ exp.time_
  2 omega  -22.00  107.00   1.0000    8.8800
omega____ theta____ kappa____ phi______ frames
    -       35.3849    0.0000  120.0000 129

#__ type_ start__ end____ width___ exp.time_
  3 omega  -24.00   64.00   1.0000    8.8800
omega____ theta____ kappa____ phi______ frames
    -       35.3849  -77.0000  150.0000 88

#__ type_ start__ end____ width___ exp.time_
  4 omega  -14.00   54.00   1.0000    8.8800
omega____ theta____ kappa____ phi______ frames
    -       35.3849  -57.0000  -90.0000 68

#__ type_ start__ end____ width___ exp.time_
  5 omega   62.00  102.00   1.0000   35.5100
omega____ theta____ kappa____ phi______ frames
    -       86.3500  -93.0000  -46.3438 40

#__ type_ start__ end____ width___ exp.time_
  6 omega   65.00   91.00   1.0000   35.5100
omega____ theta____ kappa____ phi______ frames
    -       86.3500   15.0000  120.0000 26

#__ type_ start__ end____ width___ exp.time_
  7 omega   65.00  114.00   1.0000   35.5100
omega____ theta____ kappa____ phi______ frames
    -       86.3500  -92.0000   13.7588 49

#__ type_ start__ end____ width___ exp.time_
  8 omega   15.00   62.00   1.0000   35.5100
omega____ theta____ kappa____ phi______ frames
    -       86.3500  -30.0000 -180.0000 47

#__ type_ start__ end____ width___ exp.time_
  9 omega   69.00   95.00   1.0000   35.5100
omega____ theta____ kappa____ phi______ frames
    -       86.3500  -92.0000  158.2523 26

#__ type_ start__ end____ width___ exp.time_
 10 omega   45.00   73.00   1.0000   35.5100
omega____ theta____ kappa____ phi______ frames
    -       86.3500  -94.0000   60.0000 28

#__ type_ start__ end____ width___ exp.time_
 11 omega   37.00   77.00   1.0000   35.5100
omega____ theta____ kappa____ phi______ frames
    -       86.3500  -45.0000    0.0000 40

#__ type_ start__ end____ width___ exp.time_
 12 omega   21.00   76.00   1.0000   35.5100
omega____ theta____ kappa____ phi______ frames
    -       86.3500  -45.0000 -120.0000 55

#__ type_ start__ end____ width___ exp.time_
 13 omega  110.00  136.00   1.0000   35.5100
omega____ theta____ kappa____ phi______ frames
    -       86.3500   61.0000  120.0000 26

#__ type_ start__ end____ width___ exp.time_
 14 omega   21.00   56.00   1.0000   35.5100
omega____ theta____ kappa____ phi______ frames
    -       86.3500  -30.0000  120.0000 35

#__ type_ start__ end____ width___ exp.time_
 15 omega  107.00  152.00   1.0000   35.5100
omega____ theta____ kappa____ phi______ frames
    -       86.3500   77.0000  120.0000 45

#__ type_ start__ end____ width___ exp.time_
 16 omega   59.00   87.00   1.0000   35.5100
omega____ theta____ kappa____ phi______ frames
    -       86.3500   77.0000  150.0000 28

#__ type_ start__ end____ width___ exp.time_
 17 omega   94.00  153.00   1.0000   35.5100
omega____ theta____ kappa____ phi______ frames
    -       86.3500   45.0000  -60.0000 59

#__ type_ start__ end____ width___ exp.time_
 18 omega  111.00  155.00   1.0000   35.5100
omega____ theta____ kappa____ phi______ frames
    -       86.3500   77.0000  150.0000 44

#__ type_ start__ end____ width___ exp.time_
 19 omega   61.00   88.00   1.0000   35.5100
omega____ theta____ kappa____ phi______ frames
    -       86.3500   15.0000  -30.0000 27

#__ type_ start__ end____ width___ exp.time_
 20 omega   32.00   77.00   1.0000   35.5100
omega____ theta____ kappa____ phi______ frames
    -       86.3500  -45.0000  -90.0000 45

#__ type_ start__ end____ width___ exp.time_
 21 omega   64.00  155.00   1.0000   35.5100
omega____ theta____ kappa____ phi______ frames
    -       86.3500    0.0000  -90.0000 91

#__ type_ start__ end____ width___ exp.time_
 22 omega   35.00   61.00   1.0000   35.5100
omega____ theta____ kappa____ phi______ frames
    -       86.3500  -45.0000  120.0000 26

#__ type_ start__ end____ width___ exp.time_
 23 omega   15.00   53.00   1.0000   35.5100
omega____ theta____ kappa____ phi______ frames
    -       86.3500  -30.0000   60.0000 38

#__ type_ start__ end____ width___ exp.time_
 24 omega   25.00   50.00   1.0000   35.5100
omega____ theta____ kappa____ phi______ frames
    -       86.3500    0.0000  -90.0000 25

#__ type_ start__ end____ width___ exp.time_
 25 omega   81.00  153.00   1.0000   35.5100
omega____ theta____ kappa____ phi______ frames
    -       86.3500   77.0000   90.0000 72

#__ type_ start__ end____ width___ exp.time_
 26 omega   16.00   68.00   1.0000   35.5100
omega____ theta____ kappa____ phi______ frames
    -       86.3500  -94.0000   30.0000 52

#__ type_ start__ end____ width___ exp.time_
 27 omega   18.00   45.00   1.0000   35.5100
omega____ theta____ kappa____ phi______ frames
    -       86.3500  -61.0000  120.0000 27

#__ type_ start__ end____ width___ exp.time_
 28 omega   56.00   82.00   1.0000   35.5100
omega____ theta____ kappa____ phi______ frames
    -       86.3500  -61.0000  120.0000 26

#__ type_ start__ end____ width___ exp.time_
 29 omega  133.00  158.00   1.0000   35.5100
omega____ theta____ kappa____ phi______ frames
    -       86.3500  111.0000    0.0000 25

#__ type_ start__ end____ width___ exp.time_
 30 omega   16.00   49.00   1.0000   35.5100
omega____ theta____ kappa____ phi______ frames
    -       86.3500  -30.0000    0.0000 33

#__ type_ start__ end____ width___ exp.time_
 31 omega   54.00  105.00   1.0000   35.5100
omega____ theta____ kappa____ phi______ frames
    -       86.3500  -61.0000 -150.0000 51

#__ type_ start__ end____ width___ exp.time_
 32 omega  116.00  159.00   1.0000   35.5100
omega____ theta____ kappa____ phi______ frames
    -       86.3500   15.0000  120.0000 43

#__ type_ start__ end____ width___ exp.time_
 33 omega   16.00  109.00   1.0000   35.5100
omega____ theta____ kappa____ phi______ frames
    -       86.3500  -92.0000 -139.8371 93

#__ type_ start__ end____ width___ exp.time_
 34 omega   58.00   84.00   1.0000   35.5100
omega____ theta____ kappa____ phi______ frames
    -       86.3500   77.0000  120.0000 26

#__ type_ start__ end____ width___ exp.time_
 35 omega   81.00  107.00   1.0000   35.5100
omega____ theta____ kappa____ phi______ frames
    -       86.3500  -90.0000   89.2624 26

#__ type_ start__ end____ width___ exp.time_
 36 omega   87.00  113.00   1.0000   35.5100
omega____ theta____ kappa____ phi______ frames
    -       86.3500  -77.0000 -180.0000 26

#__ type_ start__ end____ width___ exp.time_
 37 omega   26.00   52.00   1.0000   35.5100
omega____ theta____ kappa____ phi______ frames
    -       86.3500  -77.0000  -90.0000 26

#__ type_ start__ end____ width___ exp.time_
 38 omega   90.00  115.00   1.0000   35.5100
omega____ theta____ kappa____ phi______ frames
    -       86.3500  -77.0000  -90.0000 25

#__ type_ start__ end____ width___ exp.time_
 39 omega   36.00   61.00   1.0000   35.5100
omega____ theta____ kappa____ phi______ frames
    -       86.3500 -111.0000   30.0000 25

#__ type_ start__ end____ width___ exp.time_
 40 omega   44.00   90.00   1.0000   35.5100
omega____ theta____ kappa____ phi______ frames
    -       86.3500 -111.0000  150.0000 46

#__ type_ start__ end____ width___ exp.time_
 41 omega   40.00   66.00   1.0000   35.5100
omega____ theta____ kappa____ phi______ frames
    -       86.3500  -61.0000 -180.0000 26

#__ type_ start__ end____ width___ exp.time_
 42 omega   64.00   89.00   1.0000   35.5100
omega____ theta____ kappa____ phi______ frames
    -       86.3500  -93.0000  -59.8034 25

#__ type_ start__ end____ width___ exp.time_
 43 omega   24.00   62.00   1.0000   35.5100
omega____ theta____ kappa____ phi______ frames
    -       86.3500  -90.0000   89.2624 38
;
_diffrn_measurement_device_type 'Xcalibur, Sapphire3, Gemini ultra'
_diffrn_measurement_method '\w scans'
_diffrn_orient_matrix_UB_11 0.0287432000
_diffrn_orient_matrix_UB_12 -0.0396626000
_diffrn_orient_matrix_UB_13 -0.0637912000
_diffrn_orient_matrix_UB_21 -0.1262553000
_diffrn_orient_matrix_UB_22 -0.1127961000
_diffrn_orient_matrix_UB_23 -0.0111962000
_diffrn_orient_matrix_UB_31 -0.0990761000
_diffrn_orient_matrix_UB_32 0.0447924000
_diffrn_orient_matrix_UB_33 -0.0360123000
_diffrn_radiation_monochromator mirror
_diffrn_radiation_type 'Cu K\a'
_diffrn_radiation_wavelength 1.54178
_diffrn_reflns_av_R_equivalents 0.0443
_diffrn_reflns_av_unetI/netI 0.0329
_diffrn_reflns_limit_h_max 11
_diffrn_reflns_limit_h_min -11
_diffrn_reflns_limit_k_max 15
_diffrn_reflns_limit_k_min -13
_diffrn_reflns_limit_l_max 21
_diffrn_reflns_limit_l_min -24
_diffrn_reflns_number 25431
_diffrn_reflns_theta_full 61.1597
_diffrn_reflns_theta_max 61.1597
_diffrn_reflns_theta_min 3.66
_diffrn_source 'Enhance Ultra (Cu) X-ray Source'
_exptl_absorpt_coefficient_mu 1.435
_exptl_absorpt_correction_T_max 1.00000
_exptl_absorpt_correction_T_min 0.67881
_exptl_absorpt_correction_type multi-scan
_exptl_absorpt_process_details
;
CrysAlisPro, Agilent Technologies,
Version 1.171.36.28 (release 01-02-2013 CrysAlis171 .NET)
(compiled Feb  1 2013,16:14:44)
Empirical absorption correction using spherical harmonics,
 implemented in SCALE3 ABSPACK scaling algorithm.
;
_exptl_crystal_colour 'pale yellow'
_exptl_crystal_density_diffrn 1.2011
_exptl_crystal_description prism
_exptl_crystal_F_000 1032.2336
_exptl_crystal_size_max 0.2
_exptl_crystal_size_mid 0.2
_exptl_crystal_size_min 0.2
_refine_diff_density_max 1.0513
_refine_diff_density_min -0.9606
_refine_diff_density_rms 0.0605
_refine_ls_d_res_high 0.8801
_refine_ls_d_res_low 12.0657
_refine_ls_goodness_of_fit_ref 1.0505
_refine_ls_hydrogen_treatment miss
_refine_ls_matrix_type full
_refine_ls_number_constraints 89
_refine_ls_number_parameters 657
_refine_ls_number_reflns 8276
_refine_ls_number_restraints 0
_refine_ls_restrained_S_all 1.0505
_refine_ls_R_factor_all 0.0951
_refine_ls_R_factor_gt 0.0827
_refine_ls_shift/su_max 0.0679
_refine_ls_shift/su_mean 0.0019
_refine_ls_structure_factor_coef Fsqd
_refine_ls_weighting_details 'w=1/[\s^2^(Fo^2^)+(0.1592P)^2^+1.1927P] where P=(Fo^2^+2Fc^2^)/3'
_refine_ls_weighting_scheme calc
_refine_ls_wR_factor_gt 0.2474
_refine_ls_wR_factor_ref 0.2682
_reflns_Friedel_coverage 0.0
_reflns_limit_h_max 11
_reflns_limit_h_min -11
_reflns_limit_k_max 14
_reflns_limit_k_min -15
_reflns_limit_l_max 24
_reflns_limit_l_min 0
_reflns_number_gt 6529
_reflns_number_total 8276
_reflns_threshold_expression I>=2u(I)
_cod_data_source_file c7tc03404k2.cif
_cod_data_source_block exp_19325
_cod_database_code 7236914
_reflns_odcompleteness_completeness 82.86
_reflns_odcompleteness_iscentric 1
_reflns_odcompleteness_theta 68.13
_olex2_refinement_description
;
1. Fixed Uiso
 At 1.2 times of:
  All C(H) groups, All C(H,H) groups, All N(H,H) groups
2.a Secondary CH2 refined with riding coordinates:
 C95(H95a,H95b)
2.b Aromatic/amide H refined with riding coordinates:
 C77(H77), C9(H9), C10(H10), C11(H11), C13(H13), C34(H34), C36(H36), C47(H47),
 C48(H48), C50(H50), C53(H53), C54(H54), C56(H56), C59(H59), C62(H62), C65(H65),
  C66(H66), C67(H67), C71(H71), C72(H72), C14(H14), C18(H18), C22(H22),
 C26(H26), C30(H30), C38(H38), C43(H43), C46(H46), C49(H49), C51(H51), C52(H52),
  C55(H55), C57(H57), C60(H60), C63(H63), C64(H64), C68(H68), C69(H69),
 C70(H70), C73(H73)
2.c X=CH2 refined with riding coordinates:
 N7(H7a,H7b), N3(H3a,H3b)
;
_olex2_submission_special_instructions 'No special instructions were received'

loop_
_space_group_symop_id
_space_group_symop_operation_xyz
1 x,y,z
2 -x,-y,-z

loop_
_atom_site_label
_atom_site_type_symbol
_atom_site_fract_x
_atom_site_fract_y
_atom_site_fract_z
_atom_site_U_iso_or_equiv
_atom_site_adp_type
_atom_site_occupancy
_atom_site_refinement_flags_posn
N8 N -0.1631(3) 0.3292(2) 0.44256(11) 0.0600(6) Uani 1.000000 .
C3 C -0.2359(3) 0.2971(3) 0.48856(14) 0.0607(7) Uani 1.000000 .
C77 C -0.1369(3) 0.4234(3) 0.42917(14) 0.0592(7) Uani 1.000000 .
H77 H -0.1692(3) 0.4711(3) 0.44966(14) 0.0710(9) Uiso 1.000000 R
C6 C -0.0570(3) 0.4576(2) 0.38201(13) 0.0561(7) Uani 1.000000 .
C7 C 0.0936(3) 0.5232(3) 0.29076(14) 0.0614(7) Uani 1.000000 .
C9 C -0.0354(3) 0.5581(3) 0.36530(15) 0.0617(7) Uani 1.000000 .
H9 H -0.0710(3) 0.6042(3) 0.38468(15) 0.0741(9) Uiso 1.000000 R
C10 C -0.0003(3) 0.3912(3) 0.35323(15) 0.0634(8) Uani 1.000000 .
H10 H -0.0132(3) 0.3239(3) 0.36407(15) 0.0760(9) Uiso 1.000000 R
C11 C 0.0743(4) 0.4238(3) 0.30918(16) 0.0655(8) Uani 1.000000 .
H11 H 0.1130(4) 0.3788(3) 0.29111(16) 0.0786(9) Uiso 1.000000 R
C13 C 0.0391(4) 0.5902(3) 0.31980(15) 0.0646(8) Uani 1.000000 .
H13 H 0.0522(4) 0.6575(3) 0.30883(15) 0.0776(9) Uiso 1.000000 R
N5 N -0.3349(4) 0.4211(3) 0.54416(16) 0.0862(9) Uani 1.000000 .
C17 C 0.1769(4) 0.5547(3) 0.24286(15) 0.0665(8) Uani 1.000000 .
C21 C -0.0208(4) 0.5648(3) 0.16652(15) 0.0672(8) Uani 1.000000 .
C24 C -0.2576(4) 0.1957(3) 0.50069(16) 0.0698(9) Uani 1.000000 .
N7 N -0.2181(4) 0.1242(3) 0.46913(18) 0.1011(12) Uani 1.000000 .
H7a H -0.1765(4) 0.1414(3) 0.43925(18) 0.1214(14) Uiso 1.000000 R
H7b H -0.2344(4) 0.0612(3) 0.47871(18) 0.1214(14) Uiso 1.000000 R
C32 C 0.1272(4) 0.5777(3) 0.18779(16) 0.0693(8) Uani 1.000000 .
C34 C -0.1346(4) 0.4668(3) 0.16229(17) 0.0759(9) Uani 1.000000 .
H34 H -0.1181(4) 0.4078(3) 0.17398(17) 0.0911(11) Uiso 1.000000 R
C35 C 0.3208(4) 0.5528(3) 0.26034(16) 0.0765(10) Uani 1.000000 .
C36 C 0.1694(5) 0.5556(4) 0.07901(17) 0.0867(11) Uani 1.000000 .
H36 H 0.0800(5) 0.4973(4) 0.06455(17) 0.1040(13) Uiso 1.000000 R
C37 C 0.2167(4) 0.6134(3) 0.14226(17) 0.0759(9) Uani 1.000000 .
N6 N -0.3699(5) 0.1386(3) 0.5930(2) 0.1145(14) Uani 1.000000 .
C47 C 0.3516(5) 0.4752(5) 0.2242(2) 0.1000(13) Uani 1.000000 .
H47 H 0.2850(5) 0.4259(5) 0.1874(2) 0.1200(16) Uiso 1.000000 R
C48 C -0.0488(5) 0.6503(4) 0.1477(2) 0.0902(11) Uani 1.000000 .
H48 H 0.0254(5) 0.7167(4) 0.1490(2) 0.1083(13) Uiso 1.000000 R
C50 C 0.3496(5) 0.7021(4) 0.1622(2) 0.1051(14) Uani 1.000000 .
H50 H 0.3835(5) 0.7433(4) 0.2045(2) 0.1261(17) Uiso 1.000000 R
C53 C 0.2529(7) 0.5832(5) 0.0365(2) 0.1115(16) Uani 1.000000 .
H53 H 0.2194(7) 0.5430(5) -0.0060(2) 0.1338(19) Uiso 1.000000 R
C54 C 0.3846(6) 0.6693(6) 0.0567(3) 0.1199(18) Uani 1.000000 .
H54 H 0.4413(6) 0.6868(6) 0.0284(3) 0.144(2) Uiso 1.000000 R
C56 C 0.4199(4) 0.6224(4) 0.31569(19) 0.0945(13) Uani 1.000000 .
H56 H 0.3996(4) 0.6729(4) 0.34136(19) 0.1134(15) Uiso 1.000000 R
C59 C -0.2712(5) 0.4545(4) 0.1413(2) 0.0965(12) Uani 1.000000 .
H59 H -0.3458(5) 0.3874(4) 0.1386(2) 0.1158(15) Uiso 1.000000 R
C62 C -0.1893(6) 0.6369(5) 0.1266(2) 0.1044(14) Uani 1.000000 .
H62 H -0.2075(6) 0.6949(5) 0.1142(2) 0.1253(16) Uiso 1.000000 R
C65 C -0.2988(5) 0.5404(5) 0.1243(2) 0.1036(13) Uani 1.000000 .
H65 H -0.3916(5) 0.5326(5) 0.1113(2) 0.1243(16) Uiso 1.000000 R
C66 C 0.4314(6) 0.7289(6) 0.1186(3) 0.131(2) Uani 1.000000 .
H66 H 0.5197(6) 0.7886(6) 0.1321(3) 0.158(2) Uiso 1.000000 R
C67 C 0.5506(6) 0.6174(7) 0.3333(3) 0.132(2) Uani 1.000000 .
H67 H 0.6191(6) 0.6659(7) 0.3699(3) 0.159(3) Uiso 1.000000 R
C71 C 0.4812(8) 0.4718(7) 0.2434(4) 0.137(2) Uani 1.000000 .
H71 H 0.5019(8) 0.4204(7) 0.2187(4) 0.165(3) Uiso 1.000000 R
C72 C 0.5767(7) 0.5400(9) 0.2959(4) 0.153(3) Uani 1.000000 .
H72 H 0.6632(7) 0.5355(9) 0.3078(4) 0.183(3) Uiso 1.000000 R
Cl2 Cl 0.3114(2) 0.3092(2) 0.04530(13) 0.1875(9) Uani 1.000000 .
Cl1 Cl 0.4183(5) 0.1593(4) 0.0734(4) 0.438(5) Uani 1.000000 .
N4 N 0.4454(3) 0.2104(2) 0.37134(13) 0.0664(7) Uani 1.000000 .
C8 C 0.5489(3) 0.1060(3) 0.31567(15) 0.0640(8) Uani 1.000000 .
C14 C 0.4656(3) 0.1218(3) 0.35944(16) 0.0660(8) Uani 1.000000 .
H14 H 0.4253(3) 0.0653(3) 0.37961(16) 0.0792(9) Uiso 1.000000 R
C15 C 0.7253(3) 0.0744(3) 0.24072(15) 0.0651(8) Uani 1.000000 .
C18 C 0.5593(4) 0.0056(3) 0.30310(17) 0.0702(8) Uani 1.000000 .
H18 H 0.5071(4) -0.0519(3) 0.31994(17) 0.0842(10) Uiso 1.000000 R
C19 C 0.3713(4) 0.2223(3) 0.41651(16) 0.0671(8) Uani 1.000000 .
C22 C 0.7088(4) 0.1735(3) 0.25071(16) 0.0690(8) Uani 1.000000 .
H22 H 0.7560(4) 0.2295(3) 0.23160(16) 0.0828(10) Uiso 1.000000 R
C23 C 1.0047(4) -0.0117(3) 0.18228(17) 0.0752(9) Uani 1.000000 .
C25 C 0.8278(4) 0.0631(3) 0.20396(16) 0.0698(8) Uani 1.000000 .
C26 C 0.6459(4) -0.0107(3) 0.26592(17) 0.0714(8) Uani 1.000000 .
H26 H 0.6509(4) -0.0789(3) 0.25783(17) 0.0857(10) Uiso 1.000000 R
C27 C 0.9248(4) -0.0240(3) 0.28366(16) 0.0708(8) Uani 1.000000 .
C29 C 0.3424(4) 0.3134(3) 0.42467(17) 0.0733(9) Uani 1.000000 .
C30 C 0.6241(4) 0.1899(3) 0.28819(16) 0.0689(8) Uani 1.000000 .
H30 H 0.6169(4) 0.2574(3) 0.29526(16) 0.0827(10) Uiso 1.000000 R
C33 C 0.9135(4) 0.0125(3) 0.22216(16) 0.0697(8) Uani 1.000000 .
C38 C 0.9625(5) 0.1951(3) 0.1445(2) 0.0862(11) Uani 1.000000 .
H38 H 1.0446(5) 0.2135(3) 0.1766(2) 0.1034(13) Uiso 1.000000 R
N3 N 0.3747(4) 0.3900(3) 0.38991(18) 0.1018(12) Uani 1.000000 .
H3a H 0.4165(4) 0.3834(3) 0.36021(18) 0.1222(14) Uiso 1.000000 R
H3b H 0.3538(4) 0.4458(3) 0.39724(18) 0.1222(14) Uiso 1.000000 R
N1 N 0.3085(5) 0.0856(3) 0.4894(2) 0.1058(12) Uani 1.000000 .
C43 C 0.9667(4) 0.0504(4) 0.34219(17) 0.0824(10) Uani 1.000000 .
H43 H 0.9886(4) 0.1248(4) 0.34304(17) 0.0989(12) Uiso 1.000000 R
N2 N 0.2057(5) 0.3339(3) 0.5086(2) 0.1084(12) Uani 1.000000 .
C46 C 0.9537(4) -0.0599(3) 0.11776(18) 0.0832(10) Uani 1.000000 .
H46 H 0.8612(4) -0.0748(3) 0.09683(18) 0.0999(12) Uiso 1.000000 R
C49 C 1.1419(5) 0.0065(5) 0.2119(2) 0.1011(14) Uani 1.000000 .
H49 H 1.1786(5) 0.0376(5) 0.2558(2) 0.1213(16) Uiso 1.000000 R
C51 C 0.8976(5) -0.1336(4) 0.2837(2) 0.0942(12) Uani 1.000000 .
H51 H 0.8738(5) -0.1844(4) 0.2451(2) 0.1130(14) Uiso 1.000000 R
C52 C 0.7149(5) 0.0928(5) 0.1006(2) 0.1008(13) Uani 1.000000 .
H52 H 0.6278(5) 0.0421(5) 0.1029(2) 0.1210(16) Uiso 1.000000 R
C55 C 1.0401(5) -0.0866(4) 0.0833(2) 0.0974(13) Uani 1.000000 .
H55 H 1.0050(5) -0.1178(4) 0.0393(2) 0.1169(15) Uiso 1.000000 R
C57 C 0.9765(5) 0.0167(6) 0.3992(2) 0.1070(15) Uani 1.000000 .
H57 H 1.0049(5) 0.0680(6) 0.4381(2) 0.1284(18) Uiso 1.000000 R
C60 C 0.9690(7) 0.2463(4) 0.0936(3) 0.1043(14) Uani 1.000000 .
H60 H 1.0552(7) 0.2989(4) 0.0917(3) 0.1252(17) Uiso 1.000000 R
C63 C 1.1738(5) -0.0678(5) 0.1128(2) 0.1066(14) Uani 1.000000 .
H63 H 1.2302(5) -0.0865(5) 0.0895(2) 0.1279(17) Uiso 1.000000 R
C64 C 0.8504(8) 0.2206(5) 0.0465(3) 0.1112(16) Uani 1.000000 .
H64 H 0.8559(8) 0.2552(5) 0.0122(3) 0.133(2) Uiso 1.000000 R
C68 C 0.7225(7) 0.1440(6) 0.0489(2) 0.1200(18) Uani 1.000000 .
H68 H 0.6414(7) 0.1263(6) 0.0164(2) 0.144(2) Uiso 1.000000 R
C69 C 1.2247(5) -0.0214(5) 0.1765(3) 0.1168(17) Uani 1.000000 .
H69 H 1.3169(5) -0.0079(5) 0.1969(3) 0.140(2) Uiso 1.000000 R
C70 C 0.9443(6) -0.0932(7) 0.3984(3) 0.1240(19) Uani 1.000000 .
H70 H 0.9487(6) -0.1167(7) 0.4367(3) 0.149(2) Uiso 1.000000 R
C73 C 0.9058(6) -0.1677(5) 0.3411(3) 0.1185(18) Uani 1.000000 .
H73 H 0.8849(6) -0.2418(5) 0.3406(3) 0.142(2) Uiso 1.000000 R
C76 C 0.8347(4) 0.1162(3) 0.14832(17) 0.0750(9) Uani 1.000000 .
C96 C -0.2907(3) 0.3648(3) 0.52088(15) 0.0633(8) Uani 1.000000 .
C99 C 0.3336(4) 0.1471(3) 0.45665(19) 0.0776(9) Uani 1.000000 .
C97 C -0.3223(4) 0.1626(3) 0.55148(19) 0.0799(10) Uani 1.000000 .
C98 C 0.2667(5) 0.3263(3) 0.4714(2) 0.0824(10) Uani 1.000000 .
C95 C 0.2943(8) 0.1941(8) 0.0765(5) 0.189(4) Uani 1.000000 .
H95a H 0.2909(8) 0.2101(8) 0.1209(5) 0.227(4) Uiso 1.000000 R
H95b H 0.2056(8) 0.1327(8) 0.0526(5) 0.227(4) Uiso 1.000000 R

loop_
_atom_site_aniso_label
_atom_site_aniso_U_11
_atom_site_aniso_U_22
_atom_site_aniso_U_33
_atom_site_aniso_U_12
_atom_site_aniso_U_13
_atom_site_aniso_U_23
N8 0.0746(15) 0.0663(15) 0.0510(13) 0.0329(12) 0.0289(12) 0.0234(11)
C3 0.0757(18) 0.0678(18) 0.0516(16) 0.0335(15) 0.0310(14) 0.0238(14)
C77 0.0739(18) 0.0645(17) 0.0527(16) 0.0346(14) 0.0296(14) 0.0212(14)
C6 0.0681(17) 0.0636(17) 0.0467(15) 0.0309(14) 0.0248(13) 0.0202(13)
C7 0.0703(18) 0.0740(19) 0.0508(16) 0.0327(15) 0.0287(14) 0.0229(14)
C9 0.0804(19) 0.0683(18) 0.0582(17) 0.0418(15) 0.0353(15) 0.0268(14)
C10 0.083(2) 0.0626(17) 0.0609(18) 0.0363(15) 0.0353(15) 0.0251(14)
C11 0.080(2) 0.0702(19) 0.0644(18) 0.0391(16) 0.0384(16) 0.0217(15)
C13 0.085(2) 0.0695(18) 0.0587(18) 0.0395(16) 0.0346(16) 0.0313(15)
N5 0.116(2) 0.088(2) 0.085(2) 0.0554(19) 0.0595(19) 0.0338(17)
C17 0.078(2) 0.077(2) 0.0550(18) 0.0323(16) 0.0334(15) 0.0242(15)
C21 0.089(2) 0.077(2) 0.0497(16) 0.0411(18) 0.0309(15) 0.0243(15)
C24 0.091(2) 0.076(2) 0.0634(19) 0.0415(18) 0.0398(17) 0.0339(16)
N7 0.164(3) 0.093(2) 0.109(3) 0.081(2) 0.093(2) 0.060(2)
C32 0.081(2) 0.074(2) 0.0623(19) 0.0320(16) 0.0331(16) 0.0243(16)
C34 0.084(2) 0.085(2) 0.071(2) 0.0377(19) 0.0359(18) 0.0258(18)
C35 0.081(2) 0.108(3) 0.059(2) 0.043(2) 0.0378(18) 0.0405(19)
C36 0.115(3) 0.102(3) 0.060(2) 0.048(2) 0.042(2) 0.0345(19)
C37 0.093(2) 0.088(2) 0.061(2) 0.038(2) 0.0372(17) 0.0364(18)
N6 0.169(4) 0.107(3) 0.122(3) 0.074(3) 0.100(3) 0.068(2)
C47 0.100(3) 0.144(4) 0.089(3) 0.069(3) 0.049(2) 0.041(3)
C48 0.112(3) 0.084(2) 0.080(2) 0.045(2) 0.023(2) 0.026(2)
C50 0.107(3) 0.117(3) 0.080(3) 0.021(3) 0.041(2) 0.042(2)
C53 0.157(5) 0.154(4) 0.067(3) 0.087(4) 0.062(3) 0.051(3)
C54 0.126(4) 0.178(5) 0.099(4) 0.070(4) 0.075(3) 0.085(4)
C56 0.081(2) 0.138(4) 0.068(2) 0.037(2) 0.033(2) 0.042(2)
C59 0.087(3) 0.114(3) 0.092(3) 0.039(2) 0.036(2) 0.022(2)
C62 0.123(4) 0.114(4) 0.098(3) 0.075(3) 0.020(3) 0.030(3)
C65 0.097(3) 0.132(4) 0.093(3) 0.060(3) 0.027(2) 0.021(3)
C66 0.111(4) 0.166(5) 0.122(4) 0.032(3) 0.061(3) 0.081(4)
C67 0.093(3) 0.198(6) 0.098(4) 0.040(4) 0.029(3) 0.058(4)
C71 0.124(4) 0.208(7) 0.141(5) 0.105(5) 0.077(4) 0.074(5)
C72 0.092(4) 0.259(9) 0.158(6) 0.093(5) 0.060(4) 0.111(6)
Cl2 0.1519(15) 0.216(2) 0.202(2) 0.0605(15) 0.0643(15) 0.0902(18)
Cl1 0.309(5) 0.257(4) 0.959(15) 0.182(4) 0.396(7) 0.294(7)
N4 0.0753(16) 0.0714(16) 0.0669(16) 0.0387(13) 0.0289(13) 0.0233(13)
C8 0.0717(18) 0.0662(18) 0.0634(18) 0.0347(15) 0.0231(15) 0.0187(15)
C14 0.0722(19) 0.0696(19) 0.0676(19) 0.0342(16) 0.0276(15) 0.0245(15)
C15 0.0729(19) 0.0729(19) 0.0557(17) 0.0342(16) 0.0218(14) 0.0157(15)
C18 0.079(2) 0.0688(19) 0.076(2) 0.0347(16) 0.0355(17) 0.0255(16)
C19 0.0763(19) 0.0702(19) 0.072(2) 0.0393(16) 0.0313(16) 0.0276(16)
C22 0.083(2) 0.0696(19) 0.0663(19) 0.0352(16) 0.0322(16) 0.0254(15)
C23 0.089(2) 0.086(2) 0.062(2) 0.0421(19) 0.0326(17) 0.0177(17)
C25 0.082(2) 0.077(2) 0.0590(18) 0.0369(17) 0.0296(16) 0.0185(16)
C26 0.082(2) 0.0666(19) 0.077(2) 0.0364(17) 0.0332(17) 0.0199(16)
C27 0.084(2) 0.089(2) 0.0597(19) 0.0490(18) 0.0311(16) 0.0222(17)
C29 0.093(2) 0.080(2) 0.074(2) 0.0510(19) 0.0396(18) 0.0308(17)
C30 0.085(2) 0.0665(19) 0.0686(19) 0.0385(16) 0.0306(16) 0.0207(15)
C33 0.082(2) 0.078(2) 0.0584(18) 0.0390(17) 0.0295(16) 0.0142(16)
C38 0.110(3) 0.088(2) 0.084(3) 0.050(2) 0.050(2) 0.032(2)
N3 0.159(3) 0.101(2) 0.113(3) 0.089(2) 0.087(2) 0.062(2)
N1 0.140(3) 0.104(3) 0.125(3) 0.074(2) 0.077(3) 0.065(2)
C43 0.094(2) 0.107(3) 0.061(2) 0.056(2) 0.0270(18) 0.0157(19)
N2 0.150(3) 0.117(3) 0.117(3) 0.086(3) 0.083(3) 0.055(2)
C46 0.095(3) 0.097(3) 0.065(2) 0.048(2) 0.0287(19) 0.0101(19)
C49 0.090(3) 0.149(4) 0.068(2) 0.057(3) 0.026(2) 0.010(2)
C51 0.120(3) 0.097(3) 0.096(3) 0.065(3) 0.049(2) 0.031(2)
C52 0.116(3) 0.135(4) 0.074(3) 0.066(3) 0.035(2) 0.044(3)
C55 0.120(3) 0.119(3) 0.066(2) 0.060(3) 0.039(2) 0.009(2)
C57 0.118(3) 0.169(5) 0.063(2) 0.087(4) 0.031(2) 0.027(3)
C60 0.146(4) 0.100(3) 0.105(3) 0.066(3) 0.073(3) 0.046(3)
C63 0.108(3) 0.142(4) 0.090(3) 0.065(3) 0.051(3) 0.016(3)
C64 0.178(5) 0.123(4) 0.088(3) 0.092(4) 0.077(4) 0.051(3)
C68 0.160(5) 0.173(5) 0.068(3) 0.105(5) 0.035(3) 0.043(3)
C69 0.093(3) 0.174(5) 0.095(3) 0.067(3) 0.037(3) 0.021(3)
C70 0.148(4) 0.197(6) 0.094(4) 0.113(5) 0.064(3) 0.078(4)
C73 0.148(4) 0.132(4) 0.140(5) 0.091(4) 0.077(4) 0.083(4)
C76 0.097(2) 0.086(2) 0.062(2) 0.049(2) 0.0377(18) 0.0241(17)
C96 0.0766(19) 0.0660(18) 0.0555(17) 0.0277(16) 0.0313(15) 0.0256(15)
C99 0.093(2) 0.078(2) 0.091(2) 0.0513(19) 0.047(2) 0.034(2)
C97 0.109(3) 0.077(2) 0.081(2) 0.046(2) 0.052(2) 0.0422(19)
C98 0.111(3) 0.085(2) 0.089(3) 0.061(2) 0.051(2) 0.040(2)
C95 0.142(6) 0.202(8) 0.263(11) 0.081(6) 0.087(6) 0.100(8)

loop_
_atom_type_symbol
_atom_type_scat_dispersion_real
_atom_type_scat_dispersion_imag
_atom_type_scat_Cromer_Mann_a1
_atom_type_scat_Cromer_Mann_a2
_atom_type_scat_Cromer_Mann_a3
_atom_type_scat_Cromer_Mann_a4
_atom_type_scat_Cromer_Mann_b1
_atom_type_scat_Cromer_Mann_b2
_atom_type_scat_Cromer_Mann_b3
_atom_type_scat_Cromer_Mann_b4
_atom_type_scat_Cromer_Mann_c
_atom_type_scat_source
_atom_type_scat_dispersion_source
H 0.00000 0.00000 0.49300 0.32291 0.14019 0.04081 10.51090 26.12570 3.14236 57.79970 0.0030380000826 'International Tables Volume C Table 6.1.1.4 (pp. 500-502)' 'Henke, Gullikson and Davis, At. Data and Nucl. Data Tables, 1993, 54, 2'
C 0.01920 0.00962 2.31000 1.02000 1.58860 0.86500 20.84390 10.20750 0.56870 51.65120 0.215599998832 'International Tables Volume C Table 6.1.1.4 (pp. 500-502)' 'Henke, Gullikson and Davis, At. Data and Nucl. Data Tables, 1993, 54, 2'
Cl 0.36842 0.69938 11.46040 7.19640 6.25560 1.64550 0.01040 1.16620 18.51940 47.77840 -9.55739974976 'International Tables Volume C Table 6.1.1.4 (pp. 500-502)' 'Henke, Gullikson and Davis, At. Data and Nucl. Data Tables, 1993, 54, 2'
N 0.03256 0.01839 12.21260 3.13220 2.01250 1.16630 0.00570 9.89330 28.99750 0.58260 -11.5290002823 'International Tables Volume C Table 6.1.1.4 (pp. 500-502)' 'Henke, Gullikson and Davis, At. Data and Nucl. Data Tables, 1993, 54, 2'

loop_
_geom_angle_atom_site_label_1
_geom_angle_atom_site_label_2
_geom_angle_atom_site_label_3
_geom_angle
C77 N8 C3 121.3(3)
C24 C3 N8 117.5(3)
C96 C3 N8 122.2(3)
C96 C3 C24 120.2(3)
H77 C77 N8 119.59(17)
C6 C77 N8 120.8(3)
C6 C77 H77 119.59(17)
C9 C6 C77 120.3(3)
C10 C6 C77 121.1(3)
C10 C6 C9 118.5(3)
C13 C7 C11 118.3(3)
C17 C7 C11 118.8(3)
C17 C7 C13 122.9(3)
H9 C9 C6 119.74(16)
C13 C9 C6 120.5(3)
C13 C9 H9 119.74(18)
H10 C10 C6 119.63(16)
C11 C10 C6 120.7(3)
C11 C10 H10 119.63(19)
C10 C11 C7 121.2(3)
H11 C11 C7 119.38(17)
H11 C11 C10 119.38(19)
C9 C13 C7 120.6(3)
H13 C13 C7 119.68(17)
H13 C13 C9 119.68(18)
C32 C17 C7 123.6(3)
C35 C17 C7 113.8(3)
C35 C17 C32 122.6(3)
C34 C21 C32 121.8(3)
C48 C21 C32 120.3(3)
C48 C21 C34 117.8(4)
N7 C24 C3 123.8(3)
C97 C24 C3 119.5(3)
C97 C24 N7 116.7(3)
H7a N7 C24 120.0
H7b N7 C24 120.0
H7b N7 H7a 120.0
C21 C32 C17 122.5(3)
C37 C32 C17 121.8(3)
C37 C32 C21 115.6(3)
H34 C34 C21 119.2(2)
C59 C34 C21 121.6(4)
C59 C34 H34 119.2(3)
C47 C35 C17 120.9(4)
C56 C35 C17 120.1(4)
C56 C35 C47 118.8(4)
C37 C36 H36 119.5(2)
C53 C36 H36 119.5(3)
C53 C36 C37 121.0(5)
C36 C37 C32 119.7(3)
C50 C37 C32 122.0(3)
C50 C37 C36 118.3(3)
H47 C47 C35 120.2(3)
C71 C47 C35 119.6(6)
C71 C47 H47 120.2(4)
H48 C48 C21 120.0(2)
C62 C48 C21 120.1(4)
C62 C48 H48 120.0(3)
H50 C50 C37 120.1(2)
C66 C50 C37 119.8(5)
C66 C50 H50 120.1(4)
H53 C53 C36 119.8(3)
C54 C53 C36 120.4(5)
C54 C53 H53 119.8(3)
H54 C54 C53 120.3(3)
C66 C54 C53 119.3(4)
C66 C54 H54 120.3(3)
H56 C56 C35 119.9(3)
C67 C56 C35 120.1(5)
C67 C56 H56 119.9(4)
H59 C59 C34 119.8(3)
C65 C59 C34 120.5(4)
C65 C59 H59 119.8(3)
H62 C62 C48 119.7(3)
C65 C62 C48 120.6(4)
C65 C62 H62 119.7(3)
C62 C65 C59 119.3(4)
H65 C65 C59 120.3(3)
H65 C65 C62 120.3(3)
C54 C66 C50 121.2(5)
H66 C66 C50 119.4(4)
H66 C66 C54 119.4(3)
H67 C67 C56 120.5(4)
C72 C67 C56 119.0(6)
C72 C67 H67 120.5(4)
H71 C71 C47 119.3(4)
C72 C71 C47 121.3(7)
C72 C71 H71 119.3(4)
C71 C72 C67 121.1(6)
H72 C72 C67 119.4(4)
H72 C72 C71 119.4(4)
C19 N4 C14 119.7(3)
C18 C8 C14 119.0(3)
C30 C8 C14 122.5(3)
C30 C8 C18 118.5(3)
C8 C14 N4 122.8(3)
H14 C14 N4 118.58(18)
H14 C14 C8 118.58(18)
C25 C15 C22 119.7(3)
C26 C15 C22 118.2(3)
C26 C15 C25 122.1(3)
H18 C18 C8 119.37(19)
C26 C18 C8 121.3(3)
C26 C18 H18 119.4(2)
C29 C19 N4 118.3(3)
C99 C19 N4 122.2(3)
C99 C19 C29 119.3(3)
H22 C22 C15 119.36(18)
C30 C22 C15 121.3(3)
C30 C22 H22 119.36(19)
C46 C23 C33 122.2(3)
C49 C23 C33 119.6(3)
C49 C23 C46 118.0(3)
C33 C25 C15 122.3(3)
C76 C25 C15 115.5(3)
C76 C25 C33 122.1(3)
C18 C26 C15 120.2(3)
H26 C26 C15 119.88(19)
H26 C26 C18 119.9(2)
C43 C27 C33 121.3(3)
C51 C27 C33 120.4(3)
C51 C27 C43 118.3(3)
N3 C29 C19 124.1(3)
C98 C29 C19 118.5(3)
C98 C29 N3 117.3(3)
C22 C30 C8 120.4(3)
H30 C30 C8 119.82(18)
H30 C30 C22 119.82(19)
C25 C33 C23 123.4(3)
C27 C33 C23 114.1(3)
C27 C33 C25 122.6(3)
C60 C38 H38 119.6(3)
C76 C38 H38 119.6(2)
C76 C38 C60 120.7(5)
H3a N3 C29 120.0
H3b N3 C29 120.0
H3b N3 H3a 120.0
H43 C43 C27 119.3(2)
C57 C43 C27 121.4(4)
C57 C43 H43 119.3(3)
H46 C46 C23 119.9(2)
C55 C46 C23 120.3(4)
C55 C46 H46 119.9(3)
H49 C49 C23 119.8(2)
C69 C49 C23 120.4(4)
C69 C49 H49 119.8(3)
H51 C51 C27 119.9(2)
C73 C51 C27 120.2(5)
C73 C51 H51 119.9(3)
C68 C52 H52 119.5(4)
C76 C52 H52 119.5(2)
C76 C52 C68 120.9(5)
H55 C55 C46 119.5(3)
C63 C55 C46 121.0(4)
C63 C55 H55 119.5(2)
H57 C57 C43 120.1(3)
C70 C57 C43 119.7(5)
C70 C57 H57 120.1(3)
H60 C60 C38 119.8(3)
C64 C60 C38 120.4(5)
C64 C60 H60 119.8(3)
H63 C63 C55 120.4(2)
C69 C63 C55 119.2(4)
C69 C63 H63 120.4(3)
H64 C64 C60 119.8(3)
C68 C64 C60 120.5(4)
C68 C64 H64 119.8(3)
C64 C68 C52 119.4(5)
H68 C68 C52 120.3(4)
H68 C68 C64 120.3(3)
C63 C69 C49 121.2(4)
H69 C69 C49 119.4(3)
H69 C69 C63 119.4(3)
H70 C70 C57 120.1(3)
C73 C70 C57 119.8(4)
C73 C70 H70 120.1(3)
C70 C73 C51 120.5(5)
H73 C73 C51 119.8(3)
H73 C73 C70 119.8(3)
C38 C76 C25 120.5(4)
C52 C76 C25 121.4(4)
C52 C76 C38 118.0(4)
N5 C96 C3 176.6(3)
N1 C99 C19 177.0(4)
N6 C97 C24 178.0(5)
N2 C98 C29 178.4(4)
Cl1 C95 Cl2 112.6(5)
H95a C95 Cl2 109.1(4)
H95a C95 Cl1 109.1(5)
H95b C95 Cl2 109.1(3)
H95b C95 Cl1 109.1(5)
H95b C95 H95a 107.8

loop_
_geom_bond_atom_site_label_1
_geom_bond_atom_site_label_2
_geom_bond_distance
N8 C3 1.390(4)
N8 C77 1.274(4)
C3 C24 1.362(4)
C3 C96 1.423(5)
C77 H77 0.9300
C77 C6 1.462(4)
C6 C9 1.390(4)
C6 C10 1.389(4)
C7 C11 1.397(5)
C7 C13 1.381(4)
C7 C17 1.490(4)
C9 H9 0.9300
C9 C13 1.391(4)
C10 H10 0.9300
C10 C11 1.366(4)
C11 H11 0.9300
C13 H13 0.9300
N5 C96 1.138(4)
C17 C32 1.340(5)
C17 C35 1.509(5)
C21 C32 1.482(5)
C21 C34 1.382(5)
C21 C48 1.382(5)
C24 N7 1.337(5)
C24 C97 1.439(5)
N7 H7a 0.8600
N7 H7b 0.8600
C32 C37 1.497(4)
C34 H34 0.9300
C34 C59 1.369(6)
C35 C47 1.388(6)
C35 C56 1.376(6)
C36 H36 0.9300
C36 C37 1.377(5)
C36 C53 1.386(6)
C37 C50 1.393(6)
N6 C97 1.140(5)
C47 H47 0.9300
C47 C71 1.377(8)
C48 H48 0.9300
C48 C62 1.404(7)
C50 H50 0.9300
C50 C66 1.394(6)
C53 H53 0.9300
C53 C54 1.370(8)
C54 H54 0.9300
C54 C66 1.359(9)
C56 H56 0.9300
C56 C67 1.394(8)
C59 H59 0.9300
C59 C65 1.371(7)
C62 H62 0.9300
C62 C65 1.357(7)
C65 H65 0.9300
C66 H66 0.9300
C67 H67 0.9300
C67 C72 1.371(11)
C71 H71 0.9300
C71 C72 1.320(11)
C72 H72 0.9300
Cl2 C95 1.731(9)
Cl1 C95 1.559(8)
N4 C14 1.283(4)
N4 C19 1.394(4)
C8 C14 1.458(5)
C8 C18 1.384(5)
C8 C30 1.392(5)
C14 H14 0.9300
C15 C22 1.397(5)
C15 C25 1.500(4)
C15 C26 1.387(5)
C18 H18 0.9300
C18 C26 1.385(5)
C19 C29 1.364(5)
C19 C99 1.416(5)
C22 H22 0.9300
C22 C30 1.373(5)
C23 C33 1.503(5)
C23 C46 1.371(5)
C23 C49 1.385(6)
C25 C33 1.358(5)
C25 C76 1.486(5)
C26 H26 0.9300
C27 C33 1.486(5)
C27 C43 1.383(5)
C27 C51 1.386(6)
C29 N3 1.336(5)
C29 C98 1.436(5)
C30 H30 0.9300
C38 H38 0.9300
C38 C60 1.380(6)
C38 C76 1.391(6)
N3 H3a 0.8600
N3 H3b 0.8600
N1 C99 1.151(5)
C43 H43 0.9300
C43 C57 1.376(6)
N2 C98 1.140(5)
C46 H46 0.9300
C46 C55 1.398(5)
C49 H49 0.9300
C49 C69 1.385(6)
C51 H51 0.9300
C51 C73 1.386(7)
C52 H52 0.9300
C52 C68 1.396(7)
C52 C76 1.378(6)
C55 H55 0.9300
C55 C63 1.349(7)
C57 H57 0.9300
C57 C70 1.377(8)
C60 H60 0.9300
C60 C64 1.356(8)
C63 H63 0.9300
C63 C69 1.350(7)
C64 H64 0.9300
C64 C68 1.369(8)
C68 H68 0.9300
C69 H69 0.9300
C70 H70 0.9300
C70 C73 1.369(9)
C73 H73 0.9300
C95 H95a 0.9700
C95 H95b 0.9700
